data_7720121
loop_
_publ_author_name
'Buth, Julian'
'Vishnevskiy, Yury V.'
'Lamm, Jan-Hendrik'
'Neumann, Beate'
'Stammler, Hans-Georg'
'Mitzel, Norbert W.'

_publ_section_title
;
 Tuning reactivity through implementation of the HSAB concept in oxygen-
 and sulphur-bridged Al/P and Ga/P FLPs.
;
_journal_issue 6
_journal_name_full 'Dalton transactions (Cambridge, England : 2003)'
_journal_page_first 2691
_journal_page_last 2701
_journal_paper_doi 10.1039/d6dt00151c
_journal_volume 55
_journal_year 2026
_chemical_formula_moiety 'C23 H56 Ga P S3 Si4'
_chemical_formula_sum 'C23 H56 Ga P S3 Si4'
_chemical_formula_weight 641.90
_space_group_crystal_system monoclinic
_space_group_IT_number 15
_space_group_name_Hall '-C 2yc'
_space_group_name_H-M_alt 'C 1 2/c 1'
_atom_sites_solution_hydrogens geom
_atom_sites_solution_primary dual
_audit_creation_date 2024-07-03
_audit_creation_method
;
Olex2 1.5-alpha
(compiled 2024.02.16 svn.r378c4104 for OlexSys, GUI svn.r6928)
;
_audit_update_record
;
2025-11-17 deposited with the CCDC.	2026-01-21 downloaded from the CCDC.
;
_cell_angle_alpha 90
_cell_angle_beta 90.6200(10)
_cell_angle_gamma 90
_cell_formula_units_Z 8
_cell_length_a 20.7104(2)
_cell_length_b 11.88290(10)
_cell_length_c 28.2287(3)
_cell_measurement_reflns_used 120122
_cell_measurement_temperature 100.0(1)
_cell_measurement_theta_max 37.9860
_cell_measurement_theta_min 3.4960
_cell_volume 6946.67(12)
_computing_cell_refinement 'CrysAlisPro 1.171.43.127a (Rigaku OD, 2024)'
_computing_data_collection 'CrysAlisPro system (CCD 43.127a 64-bit (release 16-06-2024))'
_computing_data_reduction 'CrysAlisPro 1.171.43.127a (Rigaku OD, 2024)'
_computing_molecular_graphics 'Olex2 1.5-alpha (Dolomanov et al., 2009)'
_computing_publication_material 'Olex2 1.5-alpha (Dolomanov et al., 2009)'
_computing_structure_refinement 'SHELXL 2018/3 (Sheldrick, 2015)'
_computing_structure_solution 'SHELXT 2018/2 (Sheldrick, 2018)'
_diffrn_ambient_environment N~2~
_diffrn_ambient_temperature 100.0(1)
_diffrn_detector 'CCD plate'
_diffrn_detector_area_resol_mean 5.1773
_diffrn_detector_type Atlas
_diffrn_measured_fraction_theta_full 0.998
_diffrn_measured_fraction_theta_max 0.999
_diffrn_measurement_details
;
List of Runs (angles in degrees, time in seconds):

  # Type    Start    End  Width  t~exp~   \w     \q     \k     \f   Frames
#--------------------------------------------------------------------------
  1  \w    -56.00  42.00   1.00    8.00    --  -31.41  41.00 -98.00   98
  2  \w   -105.00  -6.00   1.00    8.00    --  -31.41 -41.00 107.00   99
  3  \w    -42.00  57.00   1.00    8.00    --   31.72 -41.00 107.00   99
  4  \w      7.00 105.00   1.00    8.00    --   31.72  41.00 -98.00   98
  5  \w    -56.00  43.00   1.00    8.00    --  -31.41  38.00  30.00   99
  6  \w   -106.00  -7.00   1.00    8.00    --  -31.41 -38.00  30.00   99
  7  \w   -105.00   0.00   1.00    8.00    --  -31.41 -71.00   9.07  105
  8  \w   -106.00  -7.00   1.00    8.00    --  -31.41 -38.00-120.00   99
  9  \w   -100.00 -16.00   1.00    8.00    --  -31.41 145.00 106.07   84
 10  \w   -106.00  -7.00   1.00    8.00    --  -31.41 -38.00  30.00   99
 11  \w      9.00  90.00   1.00    8.00    --   31.72-130.00 128.58   81
 12  \w     -7.00  19.00   1.00    8.00    --   31.72  96.00 171.48   26
 13  \w     -6.00  23.00   1.00    8.00    --   31.72  92.00 -56.24   29
 14  \w     37.00 119.00   1.00    8.00    --   31.72-178.00  30.00   82
 15  \w   -109.00 -24.00   1.00    8.00    --  -31.41 158.00-149.13   85
 16  \w   -119.00 -37.00   1.00    8.00    --  -31.41 178.00 -90.00   82
 17  \w   -120.00  57.00   1.00    8.00    --  -31.41   0.00-180.00  177
 18  \w     -7.00  19.00   1.00    8.00    --   31.72  96.00 -85.00   26
 19  \w     39.00 120.00   1.00    8.00    --   31.72 178.00 -30.00   81
 20  \w     -7.00  19.00   1.00    8.00    --   31.72  96.00-127.86   26
 21  \w     -7.00  19.00   1.00    8.00    --   31.72  96.00 144.09   26
 22  \w      0.00  36.00   1.00    8.00    --   31.72  73.00  -4.30   36
 23  \w      7.00 106.00   1.00    8.00    --   31.72  38.00 -60.00   99
 24  \w     -7.00  21.00   1.00    8.00    --   31.72  94.00  -0.17   28
 25  \w     -7.00  19.00   1.00    8.00    --   31.72  96.00-140.62   26
 26  \w   -120.00  57.00   1.00    8.00    --  -31.41   0.00-120.00  177
 27  \w   -120.00  57.00   1.00    8.00    --  -31.41   0.00 -90.00  177
 28  \w   -120.00  57.00   1.00    8.00    --  -31.41   0.00 -60.00  177
 29  \w   -120.00  57.00   1.00    8.00    --  -31.41   0.00 -30.00  177
 30  \w   -120.00  57.00   1.00    8.00    --  -31.41   0.00   0.00  177
 31  \w   -120.00  57.00   1.00    8.00    --  -31.41   0.00  30.00  177
 32  \w   -120.00  57.00   1.00    8.00    --  -31.41   0.00  60.00  177
 33  \w   -120.00  25.00   1.00    8.00    --  -31.41   0.00  90.00  145
 34  \w   -120.00  57.00   1.00    8.00    --  -31.41   0.00-150.00  177
;
_diffrn_measurement_device 'four-circle diffractometer'
_diffrn_measurement_device_type 'SuperNova, Single source at offset/far, Atlas'
_diffrn_measurement_method '\w scans'
_diffrn_orient_matrix_type 'CrysAlisPro convention (1999,Acta A55,543-557)'
_diffrn_orient_matrix_UB_11 0.0219203000
_diffrn_orient_matrix_UB_12 -0.0346667000
_diffrn_orient_matrix_UB_13 0.0128251000
_diffrn_orient_matrix_UB_21 0.0225055000
_diffrn_orient_matrix_UB_22 0.0449594000
_diffrn_orient_matrix_UB_23 0.0010407000
_diffrn_orient_matrix_UB_31 -0.0136557000
_diffrn_orient_matrix_UB_32 0.0184669000
_diffrn_orient_matrix_UB_33 0.0215739000
_diffrn_radiation_monochromator mirror
_diffrn_radiation_probe x-ray
_diffrn_radiation_type 'Mo K\a'
_diffrn_radiation_wavelength 0.71073
_diffrn_reflns_av_R_equivalents 0.0420
_diffrn_reflns_av_unetI/netI 0.0105
_diffrn_reflns_Laue_measured_fraction_full 0.998
_diffrn_reflns_Laue_measured_fraction_max 0.999
_diffrn_reflns_limit_h_max 29
_diffrn_reflns_limit_h_min -29
_diffrn_reflns_limit_k_max 16
_diffrn_reflns_limit_k_min -16
_diffrn_reflns_limit_l_max 39
_diffrn_reflns_limit_l_min -39
_diffrn_reflns_number 323588
_diffrn_reflns_point_group_measured_fraction_full 0.998
_diffrn_reflns_point_group_measured_fraction_max 0.999
_diffrn_reflns_theta_full 25.242
_diffrn_reflns_theta_max 30.033
_diffrn_reflns_theta_min 3.413
_diffrn_source 'micro-focus sealed X-ray tube'
_diffrn_source_type 'SuperNova (Mo) X-ray Source'
_exptl_absorpt_coefficient_mu 1.168
_exptl_absorpt_correction_T_max 1.000
_exptl_absorpt_correction_T_min 0.489
_exptl_absorpt_correction_type gaussian
_exptl_absorpt_process_details
;
CrysAlisPro 1.171.43.127a (Rigaku Oxford Diffraction, 2024)
Numerical absorption correction based on gaussian integration over
a multifaceted crystal model
Empirical absorption correction using spherical harmonics,
implemented in SCALE3 ABSPACK scaling algorithm.
;
_exptl_crystal_colour 'clear violet'
_exptl_crystal_colour_lustre clear
_exptl_crystal_colour_primary violet
_exptl_crystal_density_diffrn 1.228
_exptl_crystal_description irregular
_exptl_crystal_F_000 2752
_exptl_crystal_size_max 0.39
_exptl_crystal_size_mid 0.3
_exptl_crystal_size_min 0.21
_refine_diff_density_max 1.271
_refine_diff_density_min -0.378
_refine_diff_density_rms 0.059
_refine_ls_extinction_method none
_refine_ls_goodness_of_fit_ref 1.132
_refine_ls_hydrogen_treatment constr
_refine_ls_matrix_type full
_refine_ls_number_parameters 307
_refine_ls_number_reflns 10152
_refine_ls_number_restraints 0
_refine_ls_restrained_S_all 1.132
_refine_ls_R_factor_all 0.0270
_refine_ls_R_factor_gt 0.0254
_refine_ls_shift/su_max 0.001
_refine_ls_shift/su_mean 0.000
_refine_ls_structure_factor_coef Fsqd
_refine_ls_weighting_details 'w=1/[\s^2^(Fo^2^)+(0.0220P)^2^+10.7750P] where P=(Fo^2^+2Fc^2^)/3'
_refine_ls_weighting_scheme calc
_refine_ls_wR_factor_gt 0.0612
_refine_ls_wR_factor_ref 0.0620
_reflns_Friedel_coverage 0.000
_reflns_number_gt 9668
_reflns_number_total 10152
_reflns_threshold_expression 'I > 2\s(I)'
_cod_data_source_file d6dt00151c3.cif
_cod_data_source_block GaSPxCS2
_cod_database_code 7720121
_shelx_shelxl_version_number 2018/3
_chemical_oxdiff_formula 'C23 H56 Ga P S3 Si4'
_shelx_space_group_comment
;
The symmetry employed for this shelxl refinement is uniquely defined
by the following loop, which should always be used as a source of
symmetry information in preference to the above space-group names.
They are only intended as comments.
;
_shelx_estimated_absorpt_t_max 0.791
_shelx_estimated_absorpt_t_min 0.659
_olex2_refinement_description
;
1. Fixed Uiso
 At 1.2 times of:
  All C(H) groups
 At 1.5 times of:
  All C(H,H,H) groups
2.a Ternary CH refined with riding coordinates:
 C1(H1), C8(H8)
2.b Idealised Me refined as rotating group:
 C2(H2A,H2B,H2C), C3(H3A,H3B,H3C), C4(H4A,H4B,H4C), C5(H5A,H5B,H5C), C6(H6A,
 H6B,H6C), C7(H7A,H7B,H7C), C9(H9A,H9B,H9C), C10(H10A,H10B,H10C), C11(H11A,H11B,
 H11C), C12(H12A,H12B,H12C), C13(H13A,H13B,H13C), C14(H14A,H14B,H14C), C16(H16A,
 H16B,H16C), C17(H17A,H17B,H17C), C18(H18A,H18B,H18C), C20(H20A,H20B,H20C),
 C21(H21A,H21B,H21C), C22(H22A,H22B,H22C)
;
_olex2_date_sample_data_collection 2024-07-02
_olex2_submission_special_instructions 'No special instructions were received'
_oxdiff_exptl_absorpt_empirical_details
;
Empirical correction (ABSPACK) includes:
- Absorption correction using spherical harmonics
- Frame scaling
- Detector area scaling
;
_oxdiff_exptl_absorpt_empirical_full_max 1.449
_oxdiff_exptl_absorpt_empirical_full_min 0.730

loop_
_space_group_symop_operation_xyz
'x, y, z'
'-x, y, -z+1/2'
'x+1/2, y+1/2, z'
'-x+1/2, y+1/2, -z+1/2'
'-x, -y, -z'
'x, -y, z-1/2'
'-x+1/2, -y+1/2, -z'
'x+1/2, -y+1/2, z-1/2'

loop_
_atom_site_label
_atom_site_type_symbol
_atom_site_fract_x
_atom_site_fract_y
_atom_site_fract_z
_atom_site_U_iso_or_equiv
_atom_site_adp_type
_atom_site_occupancy
_atom_site_site_symmetry_order
_atom_site_calc_flag
_atom_site_refinement_flags_posn
_atom_site_refinement_flags_adp
_atom_site_refinement_flags_occupancy
_atom_site_disorder_assembly
_atom_site_disorder_group
Ga1 Ga 0.37094(2) 0.64471(2) 0.38067(2) 0.01085(4) Uani 1 1 d . . . . .
S1 S 0.27182(2) 0.74098(3) 0.39378(2) 0.01323(6) Uani 1 1 d . . . . .
S2 S 0.36606(2) 0.68018(3) 0.29736(2) 0.01531(6) Uani 1 1 d . . . . .
S3 S 0.27716(2) 0.78635(3) 0.22824(2) 0.01984(7) Uani 1 1 d . . . . .
P1 P 0.23571(2) 0.77652(3) 0.32893(2) 0.01198(6) Uani 1 1 d . . . . .
Si1 Si 0.50077(2) 0.80674(3) 0.37087(2) 0.01672(7) Uani 1 1 d . . . . .
Si2 Si 0.41702(2) 0.81383(3) 0.46503(2) 0.01357(7) Uani 1 1 d . . . . .
Si3 Si 0.43459(2) 0.39804(3) 0.37305(2) 0.01326(7) Uani 1 1 d . . . . .
Si4 Si 0.31106(2) 0.41475(3) 0.43646(2) 0.01717(7) Uani 1 1 d . . . . .
C1 C 0.44286(6) 0.73210(10) 0.41128(4) 0.0133(2) Uani 1 1 d . . . . .
H1 H 0.470414 0.671401 0.425403 0.016 Uiso 1 1 calc R U . . .
C2 C 0.56999(8) 0.87067(16) 0.40539(6) 0.0308(3) Uani 1 1 d . . . . .
H2A H 0.588187 0.814353 0.427098 0.046 Uiso 1 1 calc R U . . .
H2B H 0.554393 0.935222 0.423588 0.046 Uiso 1 1 calc R U . . .
H2C H 0.603393 0.895666 0.383425 0.046 Uiso 1 1 calc R U . . .
C3 C 0.53916(7) 0.70788(13) 0.32777(6) 0.0254(3) Uani 1 1 d . . . . .
H3A H 0.507274 0.685541 0.303655 0.038 Uiso 1 1 calc R U . . .
H3B H 0.554736 0.640924 0.344637 0.038 Uiso 1 1 calc R U . . .
H3C H 0.575540 0.745492 0.312500 0.038 Uiso 1 1 calc R U . . .
C4 C 0.46361(8) 0.92319(13) 0.33495(6) 0.0249(3) Uani 1 1 d . . . . .
H4A H 0.496446 0.956615 0.314548 0.037 Uiso 1 1 calc R U . . .
H4B H 0.446568 0.980916 0.356228 0.037 Uiso 1 1 calc R U . . .
H4C H 0.428390 0.892892 0.315302 0.037 Uiso 1 1 calc R U . . .
C5 C 0.38516(7) 0.95686(12) 0.44987(5) 0.0192(2) Uani 1 1 d . . . . .
H5A H 0.345866 0.949319 0.430472 0.029 Uiso 1 1 calc R U . . .
H5B H 0.417770 0.998592 0.432118 0.029 Uiso 1 1 calc R U . . .
H5C H 0.375157 0.997583 0.479072 0.029 Uiso 1 1 calc R U . . .
C6 C 0.35486(7) 0.73535(13) 0.49995(5) 0.0204(3) Uani 1 1 d . . . . .
H6A H 0.348148 0.773518 0.530278 0.031 Uiso 1 1 calc R U . . .
H6B H 0.369903 0.658346 0.505778 0.031 Uiso 1 1 calc R U . . .
H6C H 0.314090 0.733244 0.482026 0.031 Uiso 1 1 calc R U . . .
C7 C 0.48560(7) 0.83286(13) 0.50826(5) 0.0227(3) Uani 1 1 d . . . . .
H7A H 0.518061 0.882817 0.494522 0.034 Uiso 1 1 calc R U . . .
H7B H 0.505213 0.759595 0.515266 0.034 Uiso 1 1 calc R U . . .
H7C H 0.469345 0.866124 0.537578 0.034 Uiso 1 1 calc R U . . .
C8 C 0.35825(6) 0.47751(10) 0.38614(4) 0.0127(2) Uani 1 1 d . . . . .
H8 H 0.330389 0.460071 0.357935 0.015 Uiso 1 1 calc R U . . .
C9 C 0.46111(7) 0.42656(13) 0.31091(5) 0.0205(3) Uani 1 1 d . . . . .
H9A H 0.498031 0.378385 0.303426 0.031 Uiso 1 1 calc R U . . .
H9B H 0.473725 0.505724 0.307989 0.031 Uiso 1 1 calc R U . . .
H9C H 0.425453 0.410478 0.288836 0.031 Uiso 1 1 calc R U . . .
C10 C 0.50212(6) 0.43687(12) 0.41516(5) 0.0182(2) Uani 1 1 d . . . . .
H10A H 0.533819 0.375684 0.416400 0.027 Uiso 1 1 calc R U . . .
H10B H 0.484608 0.449266 0.446850 0.027 Uiso 1 1 calc R U . . .
H10C H 0.523079 0.505885 0.404152 0.027 Uiso 1 1 calc R U . . .
C11 C 0.42452(7) 0.24101(12) 0.37541(6) 0.0222(3) Uani 1 1 d . . . . .
H11A H 0.389598 0.218262 0.353743 0.033 Uiso 1 1 calc R U . . .
H11B H 0.413860 0.218238 0.407761 0.033 Uiso 1 1 calc R U . . .
H11C H 0.464832 0.204612 0.365943 0.033 Uiso 1 1 calc R U . . .
C12 C 0.36334(8) 0.38617(15) 0.48975(6) 0.0296(3) Uani 1 1 d . . . . .
H12A H 0.386241 0.455133 0.498892 0.044 Uiso 1 1 calc R U . . .
H12B H 0.394748 0.327339 0.482193 0.044 Uiso 1 1 calc R U . . .
H12C H 0.336354 0.361096 0.516034 0.044 Uiso 1 1 calc R U . . .
C13 C 0.27190(9) 0.27964(14) 0.41616(8) 0.0348(4) Uani 1 1 d . . . . .
H13A H 0.242241 0.252936 0.440533 0.052 Uiso 1 1 calc R U . . .
H13B H 0.305264 0.222702 0.410796 0.052 Uiso 1 1 calc R U . . .
H13C H 0.247847 0.293041 0.386615 0.052 Uiso 1 1 calc R U . . .
C14 C 0.24132(7) 0.49936(13) 0.45852(5) 0.0223(3) Uani 1 1 d . . . . .
H14A H 0.218879 0.456938 0.483152 0.033 Uiso 1 1 calc R U . . .
H14B H 0.211365 0.514885 0.432215 0.033 Uiso 1 1 calc R U . . .
H14C H 0.257199 0.570535 0.471752 0.033 Uiso 1 1 calc R U . . .
C15 C 0.16581(6) 0.67886(11) 0.31664(5) 0.0149(2) Uani 1 1 d . . . . .
C16 C 0.19457(7) 0.55943(11) 0.31748(5) 0.0191(2) Uani 1 1 d . . . . .
H16A H 0.227273 0.552806 0.292804 0.029 Uiso 1 1 calc R U . . .
H16B H 0.160192 0.504308 0.311647 0.029 Uiso 1 1 calc R U . . .
H16C H 0.214548 0.545127 0.348528 0.029 Uiso 1 1 calc R U . . .
C17 C 0.11703(7) 0.69131(13) 0.35695(5) 0.0214(3) Uani 1 1 d . . . . .
H17A H 0.139384 0.682467 0.387499 0.032 Uiso 1 1 calc R U . . .
H17B H 0.083572 0.633421 0.353721 0.032 Uiso 1 1 calc R U . . .
H17C H 0.097047 0.765985 0.355332 0.032 Uiso 1 1 calc R U . . .
C18 C 0.13071(8) 0.69658(13) 0.26923(5) 0.0246(3) Uani 1 1 d . . . . .
H18A H 0.109922 0.770672 0.269019 0.037 Uiso 1 1 calc R U . . .
H18B H 0.097867 0.637986 0.264914 0.037 Uiso 1 1 calc R U . . .
H18C H 0.161856 0.692431 0.243400 0.037 Uiso 1 1 calc R U . . .
C19 C 0.21639(6) 0.93121(11) 0.32924(5) 0.0150(2) Uani 1 1 d . . . . .
C20 C 0.18787(7) 0.96369(12) 0.37747(5) 0.0201(3) Uani 1 1 d . . . . .
H20A H 0.147911 0.921410 0.382540 0.030 Uiso 1 1 calc R U . . .
H20B H 0.178505 1.044525 0.377848 0.030 Uiso 1 1 calc R U . . .
H20C H 0.219039 0.945827 0.402737 0.030 Uiso 1 1 calc R U . . .
C21 C 0.16925(7) 0.96793(12) 0.29001(5) 0.0206(3) Uani 1 1 d . . . . .
H21A H 0.184464 0.940210 0.259394 0.031 Uiso 1 1 calc R U . . .
H21B H 0.166768 1.050271 0.289236 0.031 Uiso 1 1 calc R U . . .
H21C H 0.126369 0.936809 0.296289 0.031 Uiso 1 1 calc R U . . .
C22 C 0.28148(7) 0.99262(11) 0.32380(5) 0.0185(2) Uani 1 1 d . . . . .
H22A H 0.311862 0.966129 0.348210 0.028 Uiso 1 1 calc R U . . .
H22B H 0.274902 1.073839 0.327350 0.028 Uiso 1 1 calc R U . . .
H22C H 0.299033 0.976912 0.292387 0.028 Uiso 1 1 calc R U . . .
C23 C 0.29630(6) 0.74721(11) 0.28288(4) 0.0139(2) Uani 1 1 d . . . . .

loop_
_atom_site_aniso_label
_atom_site_aniso_U_11
_atom_site_aniso_U_22
_atom_site_aniso_U_33
_atom_site_aniso_U_23
_atom_site_aniso_U_13
_atom_site_aniso_U_12
Ga1 0.01029(6) 0.01044(6) 0.01185(6) -0.00069(4) 0.00159(4) -0.00029(4)
S1 0.01280(13) 0.01678(14) 0.01011(12) 0.00023(10) 0.00054(10) 0.00330(10)
S2 0.01448(13) 0.01877(14) 0.01270(13) 0.00011(11) 0.00074(10) 0.00279(11)
S3 0.02754(17) 0.02005(15) 0.01191(14) 0.00335(11) -0.00020(12) 0.00442(13)
P1 0.01259(13) 0.01160(14) 0.01174(13) 0.00055(10) -0.00040(10) 0.00179(11)
Si1 0.01343(15) 0.01560(16) 0.02122(17) -0.00102(13) 0.00432(13) -0.00340(13)
Si2 0.01347(15) 0.01375(15) 0.01346(15) -0.00175(12) -0.00122(12) -0.00020(12)
Si3 0.01192(14) 0.01196(15) 0.01590(15) -0.00094(12) 0.00087(12) 0.00143(12)
Si4 0.01477(16) 0.01380(16) 0.02305(18) 0.00389(13) 0.00622(13) 0.00017(12)
C1 0.0117(5) 0.0122(5) 0.0161(5) -0.0013(4) 0.0007(4) -0.0007(4)
C2 0.0224(7) 0.0368(9) 0.0333(8) -0.0014(7) 0.0016(6) -0.0146(6)
C3 0.0209(7) 0.0246(7) 0.0310(8) -0.0034(6) 0.0112(6) -0.0006(5)
C4 0.0285(7) 0.0187(6) 0.0276(7) 0.0036(5) 0.0064(6) -0.0018(6)
C5 0.0210(6) 0.0164(6) 0.0201(6) -0.0022(5) -0.0010(5) 0.0027(5)
C6 0.0214(6) 0.0258(7) 0.0141(6) 0.0001(5) 0.0013(5) -0.0033(5)
C7 0.0207(6) 0.0251(7) 0.0220(7) -0.0022(5) -0.0075(5) -0.0006(5)
C8 0.0121(5) 0.0108(5) 0.0154(5) -0.0004(4) 0.0012(4) -0.0004(4)
C9 0.0199(6) 0.0232(7) 0.0186(6) -0.0027(5) 0.0034(5) 0.0034(5)
C10 0.0139(5) 0.0192(6) 0.0215(6) -0.0006(5) -0.0009(5) 0.0018(5)
C11 0.0205(6) 0.0142(6) 0.0318(7) -0.0023(5) 0.0008(5) 0.0024(5)
C12 0.0269(7) 0.0362(9) 0.0259(7) 0.0137(7) 0.0071(6) 0.0084(7)
C13 0.0281(8) 0.0196(7) 0.0572(11) -0.0023(7) 0.0160(8) -0.0090(6)
C14 0.0175(6) 0.0222(7) 0.0274(7) 0.0051(5) 0.0091(5) 0.0015(5)
C15 0.0150(5) 0.0134(5) 0.0164(6) -0.0007(4) -0.0002(4) -0.0004(4)
C16 0.0194(6) 0.0130(6) 0.0250(7) -0.0017(5) 0.0011(5) -0.0001(5)
C17 0.0146(6) 0.0247(7) 0.0248(7) -0.0043(5) 0.0038(5) -0.0025(5)
C18 0.0260(7) 0.0245(7) 0.0231(7) 0.0010(5) -0.0096(5) -0.0034(6)
C19 0.0165(5) 0.0111(5) 0.0176(6) 0.0007(4) -0.0007(4) 0.0026(4)
C20 0.0226(6) 0.0174(6) 0.0203(6) -0.0022(5) 0.0024(5) 0.0058(5)
C21 0.0219(6) 0.0172(6) 0.0227(6) 0.0018(5) -0.0055(5) 0.0046(5)
C22 0.0196(6) 0.0132(6) 0.0225(6) 0.0008(5) -0.0003(5) -0.0011(5)
C23 0.0162(5) 0.0128(5) 0.0128(5) 0.0004(4) 0.0009(4) -0.0002(4)

loop_
_atom_type_symbol
_atom_type_description
_atom_type_scat_dispersion_real
_atom_type_scat_dispersion_imag
_atom_type_scat_source
C C 0.0033 0.0016 'International Tables Vol C Tables 4.2.6.8 and 6.1.1.4'
H H 0.0000 0.0000 'International Tables Vol C Tables 4.2.6.8 and 6.1.1.4'
Si Si 0.0817 0.0704 'International Tables Vol C Tables 4.2.6.8 and 6.1.1.4'
P P 0.1023 0.0942 'International Tables Vol C Tables 4.2.6.8 and 6.1.1.4'
S S 0.1246 0.1234 'International Tables Vol C Tables 4.2.6.8 and 6.1.1.4'
Ga Ga 0.2307 1.6083 'International Tables Vol C Tables 4.2.6.8 and 6.1.1.4'

loop_
_exptl_crystal_face_index_h
_exptl_crystal_face_index_k
_exptl_crystal_face_index_l
_exptl_crystal_face_perp_dist
1 1 1 0.1059
-2 -1 0 0.0873
1 1 2 0.1223
1 0 -2 0.1790
-1 -1 0 0.1168
-1 0 2 0.1775
1 2 1 0.1053
-1 -1 2 0.1547
0 -2 -1 0.1834
-1 -2 2 0.1606
0 2 1 0.1232
-1 2 1 0.1378
0 -1 2 0.1742
1 -2 0 0.1936
0 1 -2 0.1705
1 -1 2 0.1651
-2 1 1 0.1437
2 -1 2 0.1591
2 -1 0 0.1875
-2 1 -2 0.1296
2 0 1 0.1054
-2 0 1 0.1241
0 0 1 0.1763
-28 -5 0 0.0732
5 8 33 0.1420
19 -3 -30 0.1597
-3 17 -4 0.1177
17 -3 32 0.1278
-26 3 -16 0.1002
16 3 32 0.1136
5 -5 -37 0.1841
-29 -1 -5 0.0712
22 9 14 0.1067

loop_
_geom_angle_atom_site_label_1
_geom_angle_atom_site_label_2
_geom_angle_atom_site_label_3
_geom_angle
_geom_angle_site_symmetry_1
_geom_angle_site_symmetry_3
_geom_angle_publ_flag
S1 Ga1 S2 92.342(11) . . ?
C1 Ga1 S1 108.77(4) . . ?
C1 Ga1 S2 110.87(4) . . ?
C1 Ga1 C8 125.18(5) . . ?
C8 Ga1 S1 110.42(4) . . ?
C8 Ga1 S2 104.23(4) . . ?
P1 S1 Ga1 105.752(16) . . ?
C23 S2 Ga1 110.29(4) . . ?
C15 P1 S1 108.37(4) . . ?
C19 P1 S1 106.10(4) . . ?
C19 P1 C15 116.08(6) . . ?
C23 P1 S1 110.55(4) . . ?
C23 P1 C15 106.27(6) . . ?
C23 P1 C19 109.47(6) . . ?
C2 Si1 C1 111.23(7) . . ?
C3 Si1 C1 112.02(6) . . ?
C3 Si1 C2 105.22(8) . . ?
C3 Si1 C4 106.62(7) . . ?
C4 Si1 C1 114.46(6) . . ?
C4 Si1 C2 106.71(8) . . ?
C5 Si2 C1 112.74(6) . . ?
C5 Si2 C6 109.22(7) . . ?
C5 Si2 C7 107.57(7) . . ?
C6 Si2 C1 111.66(6) . . ?
C7 Si2 C1 111.49(6) . . ?
C7 Si2 C6 103.70(7) . . ?
C8 Si3 C10 111.90(6) . . ?
C9 Si3 C8 110.38(6) . . ?
C9 Si3 C10 108.86(6) . . ?
C9 Si3 C11 104.26(7) . . ?
C11 Si3 C8 113.43(6) . . ?
C11 Si3 C10 107.64(7) . . ?
C12 Si4 C8 112.10(6) . . ?
C12 Si4 C13 109.41(9) . . ?
C13 Si4 C8 109.43(7) . . ?
C14 Si4 C8 116.49(6) . . ?
C14 Si4 C12 105.74(7) . . ?
C14 Si4 C13 103.16(7) . . ?
Ga1 C1 H1 102.5 . . ?
Si1 C1 Ga1 117.23(6) . . ?
Si1 C1 H1 102.5 . . ?
Si2 C1 Ga1 113.46(6) . . ?
Si2 C1 Si1 115.64(7) . . ?
Si2 C1 H1 102.5 . . ?
Si1 C2 H2A 109.5 . . ?
Si1 C2 H2B 109.5 . . ?
Si1 C2 H2C 109.5 . . ?
H2A C2 H2B 109.5 . . ?
H2A C2 H2C 109.5 . . ?
H2B C2 H2C 109.5 . . ?
Si1 C3 H3A 109.5 . . ?
Si1 C3 H3B 109.5 . . ?
Si1 C3 H3C 109.5 . . ?
H3A C3 H3B 109.5 . . ?
H3A C3 H3C 109.5 . . ?
H3B C3 H3C 109.5 . . ?
Si1 C4 H4A 109.5 . . ?
Si1 C4 H4B 109.5 . . ?
Si1 C4 H4C 109.5 . . ?
H4A C4 H4B 109.5 . . ?
H4A C4 H4C 109.5 . . ?
H4B C4 H4C 109.5 . . ?
Si2 C5 H5A 109.5 . . ?
Si2 C5 H5B 109.5 . . ?
Si2 C5 H5C 109.5 . . ?
H5A C5 H5B 109.5 . . ?
H5A C5 H5C 109.5 . . ?
H5B C5 H5C 109.5 . . ?
Si2 C6 H6A 109.5 . . ?
Si2 C6 H6B 109.5 . . ?
Si2 C6 H6C 109.5 . . ?
H6A C6 H6B 109.5 . . ?
H6A C6 H6C 109.5 . . ?
H6B C6 H6C 109.5 . . ?
Si2 C7 H7A 109.5 . . ?
Si2 C7 H7B 109.5 . . ?
Si2 C7 H7C 109.5 . . ?
H7A C7 H7B 109.5 . . ?
H7A C7 H7C 109.5 . . ?
H7B C7 H7C 109.5 . . ?
Ga1 C8 H8 102.6 . . ?
Si3 C8 Ga1 111.72(6) . . ?
Si3 C8 Si4 113.12(6) . . ?
Si3 C8 H8 102.6 . . ?
Si4 C8 Ga1 121.19(6) . . ?
Si4 C8 H8 102.6 . . ?
Si3 C9 H9A 109.5 . . ?
Si3 C9 H9B 109.5 . . ?
Si3 C9 H9C 109.5 . . ?
H9A C9 H9B 109.5 . . ?
H9A C9 H9C 109.5 . . ?
H9B C9 H9C 109.5 . . ?
Si3 C10 H10A 109.5 . . ?
Si3 C10 H10B 109.5 . . ?
Si3 C10 H10C 109.5 . . ?
H10A C10 H10B 109.5 . . ?
H10A C10 H10C 109.5 . . ?
H10B C10 H10C 109.5 . . ?
Si3 C11 H11A 109.5 . . ?
Si3 C11 H11B 109.5 . . ?
Si3 C11 H11C 109.5 . . ?
H11A C11 H11B 109.5 . . ?
H11A C11 H11C 109.5 . . ?
H11B C11 H11C 109.5 . . ?
Si4 C12 H12A 109.5 . . ?
Si4 C12 H12B 109.5 . . ?
Si4 C12 H12C 109.5 . . ?
H12A C12 H12B 109.5 . . ?
H12A C12 H12C 109.5 . . ?
H12B C12 H12C 109.5 . . ?
Si4 C13 H13A 109.5 . . ?
Si4 C13 H13B 109.5 . . ?
Si4 C13 H13C 109.5 . . ?
H13A C13 H13B 109.5 . . ?
H13A C13 H13C 109.5 . . ?
H13B C13 H13C 109.5 . . ?
Si4 C14 H14A 109.5 . . ?
Si4 C14 H14B 109.5 . . ?
Si4 C14 H14C 109.5 . . ?
H14A C14 H14B 109.5 . . ?
H14A C14 H14C 109.5 . . ?
H14B C14 H14C 109.5 . . ?
C16 C15 P1 105.58(9) . . ?
C17 C15 P1 108.30(9) . . ?
C17 C15 C16 109.55(11) . . ?
C18 C15 P1 115.65(10) . . ?
C18 C15 C16 108.69(11) . . ?
C18 C15 C17 108.93(11) . . ?
C15 C16 H16A 109.5 . . ?
C15 C16 H16B 109.5 . . ?
C15 C16 H16C 109.5 . . ?
H16A C16 H16B 109.5 . . ?
H16A C16 H16C 109.5 . . ?
H16B C16 H16C 109.5 . . ?
C15 C17 H17A 109.5 . . ?
C15 C17 H17B 109.5 . . ?
C15 C17 H17C 109.5 . . ?
H17A C17 H17B 109.5 . . ?
H17A C17 H17C 109.5 . . ?
H17B C17 H17C 109.5 . . ?
C15 C18 H18A 109.5 . . ?
C15 C18 H18B 109.5 . . ?
C15 C18 H18C 109.5 . . ?
H18A C18 H18B 109.5 . . ?
H18A C18 H18C 109.5 . . ?
H18B C18 H18C 109.5 . . ?
C20 C19 P1 109.45(9) . . ?
C20 C19 C22 108.28(11) . . ?
C21 C19 P1 114.13(9) . . ?
C21 C19 C20 108.69(11) . . ?
C21 C19 C22 110.13(11) . . ?
C22 C19 P1 106.01(9) . . ?
C19 C20 H20A 109.5 . . ?
C19 C20 H20B 109.5 . . ?
C19 C20 H20C 109.5 . . ?
H20A C20 H20B 109.5 . . ?
H20A C20 H20C 109.5 . . ?
H20B C20 H20C 109.5 . . ?
C19 C21 H21A 109.5 . . ?
C19 C21 H21B 109.5 . . ?
C19 C21 H21C 109.5 . . ?
H21A C21 H21B 109.5 . . ?
H21A C21 H21C 109.5 . . ?
H21B C21 H21C 109.5 . . ?
C19 C22 H22A 109.5 . . ?
C19 C22 H22B 109.5 . . ?
C19 C22 H22C 109.5 . . ?
H22A C22 H22B 109.5 . . ?
H22A C22 H22C 109.5 . . ?
H22B C22 H22C 109.5 . . ?
S2 C23 P1 120.11(7) . . ?
S3 C23 S2 123.47(8) . . ?
S3 C23 P1 116.40(7) . . ?

loop_
_geom_bond_atom_site_label_1
_geom_bond_atom_site_label_2
_geom_bond_distance
_geom_bond_site_symmetry_2
_geom_bond_publ_flag
Ga1 S1 2.3825(3) . ?
Ga1 S2 2.3902(3) . ?
Ga1 C1 2.0038(12) . ?
Ga1 C8 2.0103(12) . ?
S1 P1 2.0149(4) . ?
S2 C23 1.6960(13) . ?
S3 C23 1.6549(13) . ?
P1 C15 1.8847(13) . ?
P1 C19 1.8811(13) . ?
P1 C23 1.8496(13) . ?
Si1 C1 1.8857(13) . ?
Si1 C2 1.8846(16) . ?
Si1 C3 1.8743(15) . ?
Si1 C4 1.8758(16) . ?
Si2 C1 1.8840(13) . ?
Si2 C5 1.8711(14) . ?
Si2 C6 1.8778(14) . ?
Si2 C7 1.8763(14) . ?
Si3 C8 1.8817(13) . ?
Si3 C9 1.8747(14) . ?
Si3 C10 1.8830(14) . ?
Si3 C11 1.8789(15) . ?
Si4 C8 1.8865(13) . ?
Si4 C12 1.8751(17) . ?
Si4 C13 1.8850(17) . ?
Si4 C14 1.8719(14) . ?
C1 H1 1.0000 . ?
C2 H2A 0.9800 . ?
C2 H2B 0.9800 . ?
C2 H2C 0.9800 . ?
C3 H3A 0.9800 . ?
C3 H3B 0.9800 . ?
C3 H3C 0.9800 . ?
C4 H4A 0.9800 . ?
C4 H4B 0.9800 . ?
C4 H4C 0.9800 . ?
C5 H5A 0.9800 . ?
C5 H5B 0.9800 . ?
C5 H5C 0.9800 . ?
C6 H6A 0.9800 . ?
C6 H6B 0.9800 . ?
C6 H6C 0.9800 . ?
C7 H7A 0.9800 . ?
C7 H7B 0.9800 . ?
C7 H7C 0.9800 . ?
C8 H8 1.0000 . ?
C9 H9A 0.9800 . ?
C9 H9B 0.9800 . ?
C9 H9C 0.9800 . ?
C10 H10A 0.9800 . ?
C10 H10B 0.9800 . ?
C10 H10C 0.9800 . ?
C11 H11A 0.9800 . ?
C11 H11B 0.9800 . ?
C11 H11C 0.9800 . ?
C12 H12A 0.9800 . ?
C12 H12B 0.9800 . ?
C12 H12C 0.9800 . ?
C13 H13A 0.9800 . ?
C13 H13B 0.9800 . ?
C13 H13C 0.9800 . ?
C14 H14A 0.9800 . ?
C14 H14B 0.9800 . ?
C14 H14C 0.9800 . ?
C15 C16 1.5392(18) . ?
C15 C17 1.5369(18) . ?
C15 C18 1.5305(19) . ?
C16 H16A 0.9800 . ?
C16 H16B 0.9800 . ?
C16 H16C 0.9800 . ?
C17 H17A 0.9800 . ?
C17 H17B 0.9800 . ?
C17 H17C 0.9800 . ?
C18 H18A 0.9800 . ?
C18 H18B 0.9800 . ?
C18 H18C 0.9800 . ?
C19 C20 1.5391(18) . ?
C19 C21 1.5320(18) . ?
C19 C22 1.5419(19) . ?
C20 H20A 0.9800 . ?
C20 H20B 0.9800 . ?
C20 H20C 0.9800 . ?
C21 H21A 0.9800 . ?
C21 H21B 0.9800 . ?
C21 H21C 0.9800 . ?
C22 H22A 0.9800 . ?
C22 H22B 0.9800 . ?
C22 H22C 0.9800 . ?

loop_
_geom_torsion_atom_site_label_1
_geom_torsion_atom_site_label_2
_geom_torsion_atom_site_label_3
_geom_torsion_atom_site_label_4
_geom_torsion
_geom_torsion_site_symmetry_1
_geom_torsion_site_symmetry_2
_geom_torsion_site_symmetry_3
_geom_torsion_site_symmetry_4
_geom_torsion_publ_flag
Ga1 S2 C23 S3 179.21(7) . . . . ?
Ga1 S2 C23 P1 -2.62(9) . . . . ?
S1 P1 C15 C16 -61.82(9) . . . . ?
S1 P1 C15 C17 55.45(10) . . . . ?
S1 P1 C15 C18 177.99(9) . . . . ?
S1 P1 C19 C20 -39.28(10) . . . . ?
S1 P1 C19 C21 -161.32(9) . . . . ?
S1 P1 C19 C22 77.30(9) . . . . ?
S1 P1 C23 S2 8.76(9) . . . . ?
S1 P1 C23 S3 -172.95(6) . . . . ?
C2 Si1 C1 Ga1 -173.72(8) . . . . ?
C2 Si1 C1 Si2 48.23(10) . . . . ?
C3 Si1 C1 Ga1 -56.28(9) . . . . ?
C3 Si1 C1 Si2 165.67(8) . . . . ?
C4 Si1 C1 Ga1 65.24(9) . . . . ?
C4 Si1 C1 Si2 -72.80(9) . . . . ?
C5 Si2 C1 Ga1 -87.26(8) . . . . ?
C5 Si2 C1 Si1 52.34(9) . . . . ?
C6 Si2 C1 Ga1 36.14(9) . . . . ?
C6 Si2 C1 Si1 175.75(7) . . . . ?
C7 Si2 C1 Ga1 151.62(7) . . . . ?
C7 Si2 C1 Si1 -68.77(9) . . . . ?
C9 Si3 C8 Ga1 -61.21(8) . . . . ?
C9 Si3 C8 Si4 157.88(7) . . . . ?
C10 Si3 C8 Ga1 60.19(8) . . . . ?
C10 Si3 C8 Si4 -80.73(8) . . . . ?
C11 Si3 C8 Ga1 -177.79(7) . . . . ?
C11 Si3 C8 Si4 41.29(9) . . . . ?
C12 Si4 C8 Ga1 -87.90(9) . . . . ?
C12 Si4 C8 Si3 48.89(9) . . . . ?
C13 Si4 C8 Ga1 150.53(8) . . . . ?
C13 Si4 C8 Si3 -72.69(9) . . . . ?
C14 Si4 C8 Ga1 34.07(10) . . . . ?
C14 Si4 C8 Si3 170.86(7) . . . . ?
C15 P1 C19 C20 81.14(10) . . . . ?
C15 P1 C19 C21 -40.90(12) . . . . ?
C15 P1 C19 C22 -162.28(8) . . . . ?
C15 P1 C23 S2 -108.63(8) . . . . ?
C15 P1 C23 S3 69.67(9) . . . . ?
C19 P1 C15 C16 178.98(8) . . . . ?
C19 P1 C15 C17 -63.75(11) . . . . ?
C19 P1 C15 C18 58.79(12) . . . . ?
C19 P1 C23 S2 125.29(8) . . . . ?
C19 P1 C23 S3 -56.41(9) . . . . ?
C23 P1 C15 C16 57.02(10) . . . . ?
C23 P1 C15 C17 174.28(9) . . . . ?
C23 P1 C15 C18 -63.18(11) . . . . ?
C23 P1 C19 C20 -158.60(9) . . . . ?
C23 P1 C19 C21 79.36(11) . . . . ?
C23 P1 C19 C22 -42.02(10) . . . . ?

loop_
_exptl_oxdiff_crystal_face_indexfrac_h
_exptl_oxdiff_crystal_face_indexfrac_k
_exptl_oxdiff_crystal_face_indexfrac_l
_exptl_oxdiff_crystal_face_x
_exptl_oxdiff_crystal_face_y
_exptl_oxdiff_crystal_face_z
1.0000 1.0000 1.0001 0.0001 0.0685 0.0264
-2.0000 -1.0000 -0.0000 -0.0092 -0.0900 0.0088
1.0000 1.0000 2.0001 0.0129 0.0695 0.0480
1.0000 0.0000 -2.0000 -0.0037 0.0204 -0.0568
-1.0000 -1.0000 -0.0000 0.0127 -0.0675 -0.0048
-1.0000 -0.0000 2.0000 0.0037 -0.0204 0.0568
1.0000 2.0000 1.0001 -0.0346 0.1135 0.0449
-1.0000 -1.0000 2.0000 0.0384 -0.0654 0.0383
-0.0000 -2.0000 -1.0001 0.0565 -0.0910 -0.0585
-1.0000 -2.0000 2.0000 0.0731 -0.1103 0.0199
0.0000 2.0000 1.0001 -0.0565 0.0910 0.0585
-1.0000 2.0000 1.0001 -0.0784 0.0685 0.0722
-0.0000 -1.0000 2.0000 0.0603 -0.0429 0.0247
1.0000 -2.0000 -0.0001 0.0913 -0.0674 -0.0506
0.0000 1.0000 -2.0000 -0.0603 0.0429 -0.0247
1.0000 -1.0000 2.0000 0.0822 -0.0204 0.0110
-2.0000 1.0000 1.0000 -0.0657 0.0010 0.0674
2.0000 -1.0000 2.0000 0.1042 0.0021 -0.0026
2.0000 -1.0000 -0.0000 0.0785 0.0001 -0.0458
-2.0000 1.0000 -2.0000 -0.1042 -0.0021 0.0026
2.0000 -0.0000 1.0000 0.0567 0.0461 -0.0057
-2.0000 0.0000 1.0000 -0.0310 -0.0440 0.0489
-0.0000 -0.0000 1.0000 0.0128 0.0010 0.0216
-27.5856 -5.4829 0.0929 -0.4134 -0.8672 0.2775
5.4707 8.4737 33.4260 0.2549 0.5389 0.8029
18.7367 -2.8953 -30.0349 0.1259 0.2602 -0.9573
-3.4697 16.5500 -3.8653 -0.6994 0.6620 0.2696
16.6361 -3.2484 31.5294 0.8816 0.2612 0.3930
-26.0503 2.8039 -16.2792 -0.8770 -0.4772 0.0563
15.8725 3.4924 32.1113 0.6387 0.5477 0.5405
4.9384 -5.2414 -37.2784 -0.1881 -0.1633 -0.9685
-28.8395 -1.0165 -5.2392 -0.6641 -0.7002 0.2620
21.7680 9.4326 13.8359 0.3276 0.9284 0.1754
